data_7213714
loop_
_publ_author_name
'Yuan, Shuai'
'Liu, Shan-Shan'
'Sun, Di'

_publ_section_title
;
 Two isomeric [Cu4I4] luminophores: solvothermal/mechanochemical
 syntheses, structures and thermochromic luminescence properties
;
_journal_issue 10
_journal_name_full CrystEngComm
_journal_page_first 1927
_journal_paper_doi 10.1039/c3ce42195c
_journal_volume 16
_journal_year 2014
_chemical_formula_sum 'C16 H20 Cu2 I2 N4'
_chemical_formula_weight 649.24
_chemical_name_systematic
; 
 ? 
;
_space_group_crystal_system monoclinic
_space_group_IT_number 15
_space_group_name_Hall '-C 2yc'
_space_group_name_H-M_alt 'C 1 2/c 1'
_symmetry_space_group_name_Hall '-C 2yc'
_symmetry_space_group_name_H-M 'C 1 2/c 1'
_atom_sites_solution_hydrogens geom
_atom_sites_solution_primary direct
_atom_sites_solution_secondary difmap
_audit_creation_method SHELXL-97
_cell_angle_alpha 90.00
_cell_angle_beta 114.5462(10)
_cell_angle_gamma 90.00
_cell_formula_units_Z 8
_cell_length_a 18.4469(10)
_cell_length_b 18.9875(11)
_cell_length_c 12.1745(7)
_cell_measurement_temperature 160(2)
_cell_volume 3878.9(4)
_computing_structure_refinement 'SHELXL-97 (Sheldrick, 1997)'
_computing_structure_solution 'SHELXS-97 (Sheldrick, 1990)'
_diffrn_ambient_temperature 160(2)
_diffrn_measured_fraction_theta_full 0.985
_diffrn_measured_fraction_theta_max 0.985
_diffrn_radiation_monochromator graphite
_diffrn_radiation_source 'fine-focus sealed tube'
_diffrn_radiation_type MoK\a
_diffrn_radiation_wavelength 0.71073
_diffrn_reflns_av_R_equivalents 0.0537
_diffrn_reflns_av_sigmaI/netI 0.0717
_diffrn_reflns_limit_h_max 22
_diffrn_reflns_limit_h_min -11
_diffrn_reflns_limit_k_max 23
_diffrn_reflns_limit_k_min -16
_diffrn_reflns_limit_l_max 14
_diffrn_reflns_limit_l_min -15
_diffrn_reflns_number 7757
_diffrn_reflns_theta_full 26.00
_diffrn_reflns_theta_max 26.00
_diffrn_reflns_theta_min 1.62
_exptl_absorpt_coefficient_mu 5.382
_exptl_absorpt_correction_T_max 0.5644
_exptl_absorpt_correction_T_min 0.2951
_exptl_absorpt_correction_type multi-scan
_exptl_absorpt_process_details SADABS
_exptl_crystal_colour yellow
_exptl_crystal_density_diffrn 2.224
_exptl_crystal_density_method 'not measured'
_exptl_crystal_description block
_exptl_crystal_F_000 2464
_exptl_crystal_size_max 0.30
_exptl_crystal_size_mid 0.15
_exptl_crystal_size_min 0.12
_refine_diff_density_max 1.325
_refine_diff_density_min -1.791
_refine_diff_density_rms 0.342
_refine_ls_extinction_method none
_refine_ls_goodness_of_fit_ref 1.069
_refine_ls_hydrogen_treatment constr
_refine_ls_matrix_type full
_refine_ls_number_parameters 217
_refine_ls_number_reflns 3763
_refine_ls_number_restraints 0
_refine_ls_restrained_S_all 1.069
_refine_ls_R_factor_all 0.0582
_refine_ls_R_factor_gt 0.0548
_refine_ls_shift/su_max 0.000
_refine_ls_shift/su_mean 0.000
_refine_ls_structure_factor_coef Fsqd
_refine_ls_weighting_details 'calc w=1/[\s^2^(Fo^2^)+(0.1286P)^2^+4.4561P] where P=(Fo^2^+2Fc^2^)/3'
_refine_ls_weighting_scheme calc
_refine_ls_wR_factor_gt 0.1711
_refine_ls_wR_factor_ref 0.1777
_reflns_number_gt 3440
_reflns_number_total 3763
_reflns_threshold_expression >2sigma(I)
_cod_data_source_file c3ce42195c.txt
_cod_data_source_block p1-160K
_cod_depositor_comments
;
The following automatic conversions were performed:

'_exptl_absorpt_correction_type' value 'MULTI-SCAN' changed to
'multi-scan' according to
/usr/data/users/saulius/automatic-downloads/current/RSC/lib/dictionaries/cif_core.dic
dictionary named 'cif_core.dic' version 2.4.2 from 2011-04-26.

Automatic conversion script
Id: cif_fix_values 2281 2013-09-26 08:29:07Z andrius 
;
_cod_database_code 7213714

loop_
_symmetry_equiv_pos_as_xyz
'x, y, z'
'-x, y, -z+1/2'
'x+1/2, y+1/2, z'
'-x+1/2, y+1/2, -z+1/2'
'-x, -y, -z'
'x, -y, z-1/2'
'-x+1/2, -y+1/2, -z'
'x+1/2, -y+1/2, z-1/2'

loop_
_atom_site_label
_atom_site_type_symbol
_atom_site_fract_x
_atom_site_fract_y
_atom_site_fract_z
_atom_site_U_iso_or_equiv
_atom_site_adp_type
_atom_site_occupancy
_atom_site_symmetry_multiplicity
_atom_site_calc_flag
_atom_site_refinement_flags
Cu1 Cu 0.43587(5) 0.15240(4) 0.63951(8) 0.0215(3) Uani 1 1 d .
Cu2 Cu 0.55496(5) 0.25243(4) 0.70976(8) 0.0231(3) Uani 1 1 d .
I1 I 0.57682(3) 0.11604(2) 0.65436(4) 0.0205(2) Uani 1 1 d .
I2 I 0.41005(3) 0.28790(2) 0.55560(4) 0.0208(2) Uani 1 1 d .
C1 C 0.2779(5) 0.0840(4) 0.5274(6) 0.0231(15) Uani 1 1 d .
H1 H 0.2726 0.1048 0.5948 0.028 Uiso 1 1 calc R
C2 C 0.2152(5) 0.0444(4) 0.4492(6) 0.0243(15) Uani 1 1 d .
H2 H 0.1697 0.0364 0.4653 0.029 Uiso 1 1 calc R
C3 C 0.2192(4) 0.0161(3) 0.3461(6) 0.0178(14) Uani 1 1 d .
C4 C 0.2886(5) 0.0285(4) 0.3307(7) 0.0269(16) Uani 1 1 d .
H4 H 0.2942 0.0103 0.2618 0.032 Uiso 1 1 calc R
C5 C 0.3507(5) 0.0679(4) 0.4170(7) 0.0246(15) Uani 1 1 d .
H5 H 0.3979 0.0755 0.4053 0.030 Uiso 1 1 calc R
C6 C 0.1545(5) -0.0301(4) 0.2581(7) 0.0269(16) Uani 1 1 d .
H6A H 0.1409 -0.0131 0.1751 0.032 Uiso 1 1 calc R
H6B H 0.1750 -0.0788 0.2640 0.032 Uiso 1 1 calc R
C7 C 0.0349(4) 0.0323(3) 0.2333(6) 0.0232(15) Uani 1 1 d .
H7A H 0.0155 0.0341 0.1443 0.028 Uiso 1 1 calc R
H7B H 0.0681 0.0745 0.2676 0.028 Uiso 1 1 calc R
C8 C 0.0362(4) -0.0939(4) 0.2337(7) 0.0282(17) Uani 1 1 d .
H8A H 0.0695 -0.1359 0.2690 0.034 Uiso 1 1 calc R
H8B H 0.0176 -0.0960 0.1449 0.034 Uiso 1 1 calc R
C9 C 0.6304(5) 0.3328(4) 0.5782(7) 0.0270(16) Uani 1 1 d .
H9 H 0.5769 0.3444 0.5266 0.032 Uiso 1 1 calc R
C10 C 0.6912(5) 0.3552(4) 0.5475(7) 0.0274(17) Uani 1 1 d .
H10 H 0.6787 0.3803 0.4744 0.033 Uiso 1 1 calc R
C11 C 0.7689(4) 0.3414(4) 0.6219(7) 0.0233(15) Uani 1 1 d .
C12 C 0.7853(5) 0.3038(4) 0.7278(7) 0.0268(16) Uani 1 1 d .
H12 H 0.8385 0.2931 0.7821 0.032 Uiso 1 1 calc R
C13 C 0.7204(4) 0.2820(4) 0.7516(7) 0.0266(17) Uani 1 1 d .
H13 H 0.7308 0.2564 0.8237 0.032 Uiso 1 1 calc R
C14 C 0.8363(5) 0.3687(5) 0.5898(7) 0.036(2) Uani 1 1 d .
H14A H 0.8387 0.3393 0.5243 0.043 Uiso 1 1 calc R
H14B H 0.8237 0.4175 0.5590 0.043 Uiso 1 1 calc R
C15 C 0.9608(4) 0.4313(3) 0.6945(6) 0.0218(15) Uani 1 1 d .
H15A H 0.9299 0.4739 0.6947 0.026 Uiso 1 1 calc R
H15B H 0.9712 0.4326 0.6210 0.026 Uiso 1 1 calc R
C16 C 0.9616(5) 0.3051(4) 0.6942(7) 0.0304(18) Uani 1 1 d .
H16A H 0.9730 0.3048 0.6216 0.036 Uiso 1 1 calc R
H16B H 0.9308 0.2621 0.6926 0.036 Uiso 1 1 calc R
N1 N 0.3457(3) 0.0952(3) 0.5149(5) 0.0169(11) Uani 1 1 d .
N2 N 0.6450(4) 0.2955(3) 0.6777(6) 0.0224(13) Uani 1 1 d .
N3 N 0.9144(4) 0.3680(3) 0.6926(5) 0.0237(13) Uani 1 1 d .
N4 N 0.0829(4) -0.0311(3) 0.2794(6) 0.0222(13) Uani 1 1 d .

loop_
_atom_site_aniso_label
_atom_site_aniso_U_11
_atom_site_aniso_U_22
_atom_site_aniso_U_33
_atom_site_aniso_U_23
_atom_site_aniso_U_13
_atom_site_aniso_U_12
Cu1 0.0186(5) 0.0257(5) 0.0194(5) -0.0064(3) 0.0071(4) -0.0044(3)
Cu2 0.0165(5) 0.0300(5) 0.0236(5) 0.0076(3) 0.0090(4) -0.0022(3)
I1 0.0192(3) 0.0275(3) 0.0171(3) -0.00074(15) 0.0097(2) 0.00450(16)
I2 0.0189(3) 0.0215(3) 0.0164(3) 0.00198(15) 0.0019(2) 0.00208(16)
C1 0.027(4) 0.028(3) 0.012(3) -0.003(3) 0.005(3) -0.001(3)
C2 0.018(4) 0.033(4) 0.019(3) -0.004(3) 0.005(3) -0.004(3)
C3 0.011(3) 0.016(3) 0.017(3) -0.001(2) -0.003(3) 0.001(2)
C4 0.036(5) 0.028(3) 0.020(3) -0.006(3) 0.014(3) 0.004(3)
C5 0.022(4) 0.029(3) 0.025(3) -0.005(3) 0.012(3) -0.007(3)
C6 0.023(4) 0.028(3) 0.023(4) -0.008(3) 0.002(3) 0.002(3)
C7 0.023(4) 0.015(3) 0.023(3) -0.004(2) 0.002(3) -0.004(3)
C8 0.024(4) 0.020(3) 0.031(4) -0.007(3) 0.001(3) 0.000(3)
C9 0.019(4) 0.038(4) 0.024(4) 0.010(3) 0.008(3) -0.002(3)
C10 0.021(4) 0.039(4) 0.019(3) 0.012(3) 0.004(3) -0.004(3)
C11 0.016(4) 0.030(4) 0.024(3) -0.002(3) 0.008(3) -0.005(3)
C12 0.016(4) 0.040(4) 0.023(4) 0.010(3) 0.007(3) 0.002(3)
C13 0.014(4) 0.038(4) 0.026(4) 0.015(3) 0.005(3) -0.003(3)
C14 0.015(4) 0.063(5) 0.028(4) 0.017(4) 0.008(3) -0.007(4)
C15 0.025(4) 0.021(3) 0.022(3) 0.008(3) 0.012(3) 0.006(3)
C16 0.032(5) 0.021(3) 0.035(4) 0.004(3) 0.010(4) -0.003(3)
N1 0.011(3) 0.020(3) 0.021(3) -0.001(2) 0.007(2) -0.005(2)
N2 0.018(3) 0.027(3) 0.022(3) 0.004(2) 0.008(3) -0.003(2)
N3 0.010(3) 0.035(3) 0.020(3) 0.007(3) 0.000(2) -0.005(3)
N4 0.013(3) 0.019(3) 0.028(3) -0.005(2) 0.002(2) -0.002(2)

loop_
_atom_type_symbol
_atom_type_description
_atom_type_scat_dispersion_real
_atom_type_scat_dispersion_imag
_atom_type_scat_source
C C 0.0033 0.0016 'International Tables Vol C Tables 4.2.6.8 and 6.1.1.4'
H H 0.0000 0.0000 'International Tables Vol C Tables 4.2.6.8 and 6.1.1.4'
Cu Cu 0.3201 1.2651 'International Tables Vol C Tables 4.2.6.8 and 6.1.1.4'
I I -0.4742 1.8119 'International Tables Vol C Tables 4.2.6.8 and 6.1.1.4'
N N 0.0061 0.0033 'International Tables Vol C Tables 4.2.6.8 and 6.1.1.4'

loop_
_geom_angle_atom_site_label_1
_geom_angle_atom_site_label_2
_geom_angle_atom_site_label_3
_geom_angle
_geom_angle_site_symmetry_1
_geom_angle_site_symmetry_3
N1 Cu1 Cu2 135.17(17) . 2_656
N1 Cu1 I1 112.98(16) . .
Cu2 Cu1 I1 111.84(4) 2_656 .
N1 Cu1 I1 101.33(16) . 2_656
Cu2 Cu1 I1 62.39(3) 2_656 2_656
I1 Cu1 I1 109.53(3) . 2_656
N1 Cu1 I2 105.15(16) . .
Cu2 Cu1 I2 61.72(3) 2_656 .
I1 Cu1 I2 106.68(3) . .
I1 Cu1 I2 121.17(3) 2_656 .
N1 Cu1 Cu1 146.50(16) . 2_656
Cu2 Cu1 Cu1 62.05(3) 2_656 2_656
I1 Cu1 Cu1 60.44(3) . 2_656
I1 Cu1 Cu1 57.50(3) 2_656 2_656
I2 Cu1 Cu1 108.13(2) . 2_656
N1 Cu1 Cu2 153.74(16) . .
Cu2 Cu1 Cu2 57.82(4) 2_656 .
I1 Cu1 Cu2 61.36(3) . .
I1 Cu1 Cu2 104.65(3) 2_656 .
I2 Cu1 Cu2 57.37(3) . .
Cu1 Cu1 Cu2 56.31(3) 2_656 .
N2 Cu2 Cu2 154.65(17) . 2_656
N2 Cu2 Cu1 127.75(18) . 2_656
Cu2 Cu2 Cu1 64.19(3) 2_656 2_656
N2 Cu2 I2 115.40(18) . .
Cu2 Cu2 I2 63.15(4) 2_656 .
Cu1 Cu2 I2 116.03(4) 2_656 .
N2 Cu2 I2 104.15(18) . 2_656
Cu2 Cu2 I2 59.22(3) 2_656 2_656
Cu1 Cu2 I2 61.63(3) 2_656 2_656
I2 Cu2 I2 114.19(3) . 2_656
N2 Cu2 I1 96.73(17) . .
Cu2 Cu2 I1 108.08(2) 2_656 .
Cu1 Cu2 I1 60.73(3) 2_656 .
I2 Cu2 I1 105.94(3) . .
I2 Cu2 I1 119.53(3) 2_656 .
N2 Cu2 Cu1 145.91(18) . .
Cu2 Cu2 Cu1 57.99(3) 2_656 .
Cu1 Cu2 Cu1 61.64(4) 2_656 .
I2 Cu2 Cu1 60.91(3) . .
I2 Cu2 Cu1 107.77(3) 2_656 .
I1 Cu2 Cu1 56.90(3) . .
Cu1 I1 Cu1 62.06(3) . 2_656
Cu1 I1 Cu2 61.74(3) . .
Cu1 I1 Cu2 56.88(3) 2_656 .
Cu2 I2 Cu1 61.73(3) . .
Cu2 I2 Cu2 57.64(3) . 2_656
Cu1 I2 Cu2 56.65(3) . 2_656
N1 C1 C2 124.4(6) . .
N1 C1 H1 117.8 . .
C2 C1 H1 117.8 . .
C1 C2 C3 119.3(7) . .
C1 C2 H2 120.3 . .
C3 C2 H2 120.3 . .
C4 C3 C2 116.9(6) . .
C4 C3 C6 120.3(6) . .
C2 C3 C6 122.6(7) . .
C3 C4 C5 120.0(6) . .
C3 C4 H4 120.0 . .
C5 C4 H4 120.0 . .
N1 C5 C4 122.5(7) . .
N1 C5 H5 118.8 . .
C4 C5 H5 118.8 . .
N4 C6 C3 113.2(6) . .
N4 C6 H6A 108.9 . .
C3 C6 H6A 108.9 . .
N4 C6 H6B 108.9 . .
C3 C6 H6B 108.9 . .
H6A C6 H6B 107.8 . .
N4 C7 C7 110.3(5) . 2
N4 C7 H7A 109.6 . .
C7 C7 H7A 109.6 2 .
N4 C7 H7B 109.6 . .
C7 C7 H7B 109.6 2 .
H7A C7 H7B 108.1 . .
N4 C8 C8 110.1(5) . 2
N4 C8 H8A 109.6 . .
C8 C8 H8A 109.6 2 .
N4 C8 H8B 109.6 . .
C8 C8 H8B 109.6 2 .
H8A C8 H8B 108.2 . .
N2 C9 C10 121.8(7) . .
N2 C9 H9 119.1 . .
C10 C9 H9 119.1 . .
C11 C10 C9 120.4(7) . .
C11 C10 H10 119.8 . .
C9 C10 H10 119.8 . .
C10 C11 C12 118.5(7) . .
C10 C11 C14 120.2(7) . .
C12 C11 C14 121.3(7) . .
C11 C12 C13 117.7(7) . .
C11 C12 H12 121.1 . .
C13 C12 H12 121.1 . .
N2 C13 C12 123.0(7) . .
N2 C13 H13 118.5 . .
C12 C13 H13 118.5 . .
N3 C14 C11 113.0(6) . .
N3 C14 H14A 109.0 . .
C11 C14 H14A 109.0 . .
N3 C14 H14B 109.0 . .
C11 C14 H14B 109.0 . .
H14A C14 H14B 107.8 . .
N3 C15 C15 110.4(5) . 2_756
N3 C15 H15A 109.6 . .
C15 C15 H15A 109.6 2_756 .
N3 C15 H15B 109.6 . .
C15 C15 H15B 109.6 2_756 .
H15A C15 H15B 108.1 . .
N3 C16 C16 110.1(6) . 2_756
N3 C16 H16A 109.6 . .
C16 C16 H16A 109.6 2_756 .
N3 C16 H16B 109.6 . .
C16 C16 H16B 109.6 2_756 .
H16A C16 H16B 108.2 . .
C5 N1 C1 116.9(6) . .
C5 N1 Cu1 122.2(5) . .
C1 N1 Cu1 120.9(4) . .
C13 N2 C9 118.5(7) . .
C13 N2 Cu2 120.1(5) . .
C9 N2 Cu2 121.2(5) . .
C14 N3 C15 111.4(6) . .
C14 N3 C16 112.7(7) . .
C15 N3 C16 109.0(6) . .
C8 N4 C6 112.7(6) . .
C8 N4 C7 111.4(6) . .
C6 N4 C7 111.8(6) . .

loop_
_geom_bond_atom_site_label_1
_geom_bond_atom_site_label_2
_geom_bond_distance
_geom_bond_site_symmetry_2
Cu1 N1 2.036(6) .
Cu1 Cu2 2.5972(11) 2_656
Cu1 I1 2.6227(10) .
Cu1 I1 2.7050(9) 2_656
Cu1 I2 2.7360(10) .
Cu1 Cu1 2.7471(17) 2_656
Cu1 Cu2 2.7575(12) .
Cu2 N2 2.030(6) .
Cu2 Cu2 2.5925(18) 2_656
Cu2 Cu1 2.5972(11) 2_656
Cu2 I2 2.6368(10) .
Cu2 I2 2.7383(10) 2_656
Cu2 I1 2.7477(10) .
I1 Cu1 2.7050(9) 2_656
I2 Cu2 2.7383(10) 2_656
C1 N1 1.340(9) .
C1 C2 1.376(10) .
C1 H1 0.9500 .
C2 C3 1.396(10) .
C2 H2 0.9500 .
C3 C4 1.389(10) .
C3 C6 1.510(9) .
C4 C5 1.406(10) .
C4 H4 0.9500 .
C5 N1 1.338(9) .
C5 H5 0.9500 .
C6 N4 1.448(10) .
C6 H6A 0.9900 .
C6 H6B 0.9900 .
C7 N4 1.461(9) .
C7 C7 1.503(15) 2
C7 H7A 0.9900 .
C7 H7B 0.9900 .
C8 N4 1.439(9) .
C8 C8 1.542(16) 2
C8 H8A 0.9900 .
C8 H8B 0.9900 .
C9 N2 1.331(9) .
C9 C10 1.387(10) .
C9 H9 0.9500 .
C10 C11 1.365(11) .
C10 H10 0.9500 .
C11 C12 1.394(10) .
C11 C14 1.539(10) .
C12 C13 1.406(10) .
C12 H12 0.9500 .
C13 N2 1.330(10) .
C13 H13 0.9500 .
C14 N3 1.464(10) .
C14 H14A 0.9900 .
C14 H14B 0.9900 .
C15 N3 1.471(9) .
C15 C15 1.515(14) 2_756
C15 H15A 0.9900 .
C15 H15B 0.9900 .
C16 N3 1.473(10) .
C16 C16 1.502(16) 2_756
C16 H16A 0.9900 .
C16 H16B 0.9900 .
